data_2218292
loop_
_publ_author_name
'Song, Wen-Dong'
'Huang, Xiang-Hu'
'Yan, Jian-Bin'
'Ma, De-Yun'

_publ_section_title
;
 Poly[[diaquabis[\m-(2,4-dichlorophenoxy)acetato]calcium(II)]
 monohydrate]
;
_journal_coeditor_code ZL2102
_journal_issue 5
_journal_name_full 'Acta Crystallographica Section E'
_journal_page_first m654
_journal_paper_doi 10.1107/S1600536808009379
_journal_volume 64
_journal_year 2008
_chemical_formula_iupac '[Ca (C8 H5 Cl2 O3)2 (H2 O)2], H2 O'
_chemical_formula_moiety 'C16 H14 Ca Cl4 O8, H2 O'
_chemical_formula_sum 'C16 H16 Ca Cl4 O9'
_chemical_formula_weight 534.17
_chemical_name_systematic
;
Poly[[diaquabis[\m-(2,4-dichlorophenoxy)acetato]calcium(II)] monohydrate]
;
_space_group_IT_number 14
_symmetry_cell_setting monoclinic
_symmetry_space_group_name_Hall '-P 2ybc'
_symmetry_space_group_name_H-M 'P 1 21/c 1'
_atom_sites_solution_hydrogens geom
_atom_sites_solution_primary direct
_atom_sites_solution_secondary difmap
_audit_creation_method SHELXL-97
_cell_angle_alpha 90.00
_cell_angle_beta 101.297(3)
_cell_angle_gamma 90.00
_cell_formula_units_Z 4
_cell_length_a 17.8354(7)
_cell_length_b 6.8077(3)
_cell_length_c 18.5276(8)
_cell_measurement_reflns_used 5837
_cell_measurement_temperature 296(2)
_cell_measurement_theta_max 27.90
_cell_measurement_theta_min 2.82
_cell_volume 2206.00(16)
_computing_cell_refinement 'SAINT (Bruker, 2004)'
_computing_data_collection 'APEX2 (Bruker, 2004)'
_computing_data_reduction 'SAINT (Bruker, 2004)'
_computing_molecular_graphics 'XP in SHELXTL (Sheldrick, 2008)'
_computing_publication_material 'SHELXTL (Sheldrick, 2008)'
_computing_structure_refinement 'SHELXL97 (Sheldrick, 2008)'
_computing_structure_solution 'SHELXS97 (Sheldrick, 2008)'
_diffrn_ambient_temperature 296(2)
_diffrn_measured_fraction_theta_full 0.997
_diffrn_measured_fraction_theta_max 0.997
_diffrn_measurement_device_type 'Bruker APEXII area-detector'
_diffrn_measurement_method '\f and \w'
_diffrn_radiation_monochromator graphite
_diffrn_radiation_source 'fine-focus sealed tube'
_diffrn_radiation_type MoK\a
_diffrn_radiation_wavelength 0.71073
_diffrn_reflns_av_R_equivalents 0.0471
_diffrn_reflns_av_sigmaI/netI 0.0630
_diffrn_reflns_limit_h_max 23
_diffrn_reflns_limit_h_min -22
_diffrn_reflns_limit_k_max 8
_diffrn_reflns_limit_k_min -8
_diffrn_reflns_limit_l_max 24
_diffrn_reflns_limit_l_min -23
_diffrn_reflns_number 15522
_diffrn_reflns_theta_full 27.50
_diffrn_reflns_theta_max 27.50
_diffrn_reflns_theta_min 1.16
_diffrn_standards_interval_count 0
_diffrn_standards_interval_time 0
_diffrn_standards_number 0
_exptl_absorpt_coefficient_mu 0.814
_exptl_absorpt_correction_T_max 0.840
_exptl_absorpt_correction_T_min 0.790
_exptl_absorpt_correction_type multi-scan
_exptl_absorpt_process_details '(SADABS; Sheldrick, 1996)'
_exptl_crystal_colour colorless
_exptl_crystal_density_diffrn 1.608
_exptl_crystal_density_method 'not measured'
_exptl_crystal_description block
_exptl_crystal_F_000 1088
_exptl_crystal_size_max 0.30
_exptl_crystal_size_mid 0.26
_exptl_crystal_size_min 0.23
_refine_diff_density_max 0.554
_refine_diff_density_min -0.601
_refine_ls_extinction_method none
_refine_ls_goodness_of_fit_ref 0.999
_refine_ls_hydrogen_treatment mixed
_refine_ls_matrix_type full
_refine_ls_number_parameters 289
_refine_ls_number_reflns 5049
_refine_ls_number_restraints 9
_refine_ls_restrained_S_all 0.998
_refine_ls_R_factor_all 0.1003
_refine_ls_R_factor_gt 0.0503
_refine_ls_shift/su_max 0.000
_refine_ls_shift/su_mean 0.000
_refine_ls_structure_factor_coef Fsqd
_refine_ls_weighting_details 'calc w=1/[\s^2^(Fo^2^)+(0.0794P)^2^] where P=(Fo^2^+2Fc^2^)/3'
_refine_ls_weighting_scheme calc
_refine_ls_wR_factor_gt 0.1244
_refine_ls_wR_factor_ref 0.1583
_reflns_number_gt 2962
_reflns_number_total 5049
_reflns_threshold_expression I>2\s(I)
_cod_data_source_file zl2102.cif
_cod_data_source_block I
_cod_original_sg_symbol_H-M 'P 21/c'
_cod_database_code 2218292
_cod_database_fobs_code 2218292

loop_
_symmetry_equiv_pos_as_xyz
'x, y, z'
'-x, y+1/2, -z+1/2'
'-x, -y, -z'
'x, -y-1/2, z-1/2'

loop_
_atom_site_type_symbol
_atom_site_label
_atom_site_fract_x
_atom_site_fract_y
_atom_site_fract_z
_atom_site_U_iso_or_equiv
_atom_site_adp_type
_atom_site_calc_flag
_atom_site_refinement_flags
_atom_site_occupancy
C C1 0.10806(18) 0.6762(5) 0.41264(16) 0.0380(7) Uani d . 1
C C2 0.18125(18) 0.6618(5) 0.46951(19) 0.0450(8) Uani d . 1
H H2A 0.1707 0.6023 0.5140 0.054 Uiso calc R 1
H H2B 0.2175 0.5790 0.4510 0.054 Uiso calc R 1
C C3 0.28244(17) 0.8609(6) 0.53280(18) 0.0448(9) Uani d . 1
C C4 0.3216(2) 1.0370(6) 0.5327(2) 0.0570(10) Uani d . 1
C C5 0.3898(2) 1.0689(7) 0.5798(3) 0.0700(13) Uani d . 1
H H5 0.4156 1.1874 0.5791 0.084 Uiso calc R 1
C C6 0.4196(2) 0.9231(7) 0.6281(2) 0.0621(11) Uani d . 1
C C7 0.3831(2) 0.7454(7) 0.6279(2) 0.0622(11) Uani d . 1
H H7 0.4046 0.6463 0.6600 0.075 Uiso calc R 1
C C8 0.31519(19) 0.7145(6) 0.5804(2) 0.0555(10) Uani d . 1
H H8 0.2908 0.5937 0.5801 0.067 Uiso calc R 1
C C9 -0.24793(17) 1.0577(5) 0.26633(18) 0.0408(8) Uani d . 1
C C10 -0.2516(2) 1.2253(6) 0.2240(2) 0.0529(10) Uani d . 1
H H10 -0.2156 1.3243 0.2373 0.063 Uiso calc R 1
C C11 -0.3083(2) 1.2475(7) 0.1617(2) 0.0632(11) Uani d . 1
H H11 -0.3112 1.3622 0.1340 0.076 Uiso calc R 1
C C12 -0.3600(2) 1.1003(8) 0.1412(2) 0.0655(12) Uani d . 1
C C13 -0.3568(2) 0.9291(7) 0.1815(2) 0.0638(12) Uani d . 1
H H13 -0.3919 0.8289 0.1668 0.077 Uiso calc R 1
C C14 -0.30089(18) 0.9088(6) 0.2439(2) 0.0481(9) Uani d . 1
C C15 -0.13933(18) 1.1724(5) 0.35198(17) 0.0400(8) Uani d . 1
H H15A -0.1135 1.1485 0.4023 0.048 Uiso calc R 1
H H15B -0.1637 1.3001 0.3502 0.048 Uiso calc R 1
C C16 -0.08085(15) 1.1739(5) 0.30233(15) 0.0290(6) Uani d . 1
Ca Ca1 -0.02416(3) 0.67481(9) 0.29818(3) 0.03103(18) Uani d . 1
Cl Cl1 0.28379(8) 1.21602(17) 0.46954(10) 0.1105(6) Uani d . 1
Cl Cl2 0.50445(6) 0.9670(2) 0.69082(8) 0.1050(5) Uani d . 1
Cl Cl3 -0.43126(7) 1.1255(3) 0.06300(7) 0.1062(5) Uani d . 1
Cl Cl4 -0.29530(6) 0.69273(16) 0.29402(7) 0.0722(3) Uani d . 1
O O1 0.07745(13) 0.5164(3) 0.39084(12) 0.0501(6) Uani d . 1
O O2 0.08134(12) 0.8394(3) 0.38986(12) 0.0456(6) Uani d . 1
O O3 0.21318(13) 0.8512(4) 0.48578(14) 0.0531(7) Uani d . 1
O O4 -0.06060(11) 1.0138(3) 0.27914(11) 0.0369(5) Uani d . 1
O O5 -0.05492(12) 1.3347(3) 0.28650(12) 0.0387(5) Uani d . 1
O O6 -0.19623(11) 1.0256(3) 0.33051(12) 0.0427(6) Uani d . 1
O O1W -0.10329(14) 0.6837(4) 0.38884(13) 0.0494(6) Uani d D 1
H H2W -0.1418(13) 0.750(5) 0.3754(18) 0.074 Uiso d D 1
H H1W -0.0840(18) 0.731(5) 0.4291(12) 0.074 Uiso d D 1
O O2W -0.12281(14) 0.6700(4) 0.18973(12) 0.0480(6) Uani d D 1
H H3W -0.123(2) 0.766(3) 0.1629(15) 0.072 Uiso d D 1
H H4W -0.122(2) 0.577(3) 0.1615(14) 0.072 Uiso d D 1
O O3W 0.0390(2) 0.1918(4) 0.47185(15) 0.0702(8) Uani d D 1
H H5W 0.047(3) 0.286(3) 0.444(2) 0.105 Uiso d D 1
H H6W 0.049(3) 0.084(3) 0.453(2) 0.105 Uiso d D 1

loop_
_atom_site_aniso_label
_atom_site_aniso_U_11
_atom_site_aniso_U_22
_atom_site_aniso_U_33
_atom_site_aniso_U_12
_atom_site_aniso_U_13
_atom_site_aniso_U_23
C1 0.0464(17) 0.033(2) 0.0330(15) -0.0011(16) 0.0041(13) 0.0020(17)
C2 0.0487(18) 0.035(2) 0.0459(17) 0.0030(16) -0.0045(14) -0.0007(18)
C3 0.0376(16) 0.045(2) 0.0480(18) 0.0036(16) -0.0011(14) -0.0061(18)
C4 0.051(2) 0.038(2) 0.075(2) 0.0067(18) -0.0046(18) -0.008(2)
C5 0.047(2) 0.053(3) 0.103(3) -0.003(2) -0.005(2) -0.016(3)
C6 0.0421(19) 0.069(3) 0.068(2) 0.007(2) -0.0073(17) -0.020(3)
C7 0.056(2) 0.070(3) 0.055(2) 0.013(2) -0.0043(18) 0.003(2)
C8 0.0472(19) 0.059(3) 0.056(2) -0.0014(19) -0.0016(16) 0.005(2)
C9 0.0363(15) 0.039(2) 0.0495(18) 0.0025(15) 0.0130(14) -0.0018(18)
C10 0.0451(18) 0.045(2) 0.067(2) 0.0010(18) 0.0072(17) 0.009(2)
C11 0.051(2) 0.067(3) 0.070(3) 0.010(2) 0.0087(19) 0.017(2)
C12 0.044(2) 0.083(3) 0.067(2) 0.002(2) 0.0049(18) 0.000(3)
C13 0.050(2) 0.075(3) 0.066(2) -0.015(2) 0.0083(18) -0.014(3)
C14 0.0439(18) 0.045(2) 0.058(2) -0.0077(17) 0.0157(16) -0.007(2)
C15 0.0465(17) 0.0297(19) 0.0453(17) -0.0031(15) 0.0128(14) -0.0073(17)
C16 0.0321(13) 0.0212(17) 0.0317(14) -0.0017(13) 0.0012(11) -0.0023(15)
Ca1 0.0361(3) 0.0204(3) 0.0360(3) -0.0013(3) 0.0055(2) -0.0010(3)
Cl1 0.0981(9) 0.0400(7) 0.1650(15) -0.0089(7) -0.0439(10) 0.0245(8)
Cl2 0.0585(6) 0.1143(12) 0.1209(11) 0.0061(7) -0.0348(6) -0.0308(10)
Cl3 0.0697(7) 0.1599(15) 0.0775(8) 0.0059(8) -0.0140(6) 0.0030(9)
Cl4 0.0734(6) 0.0479(7) 0.0945(8) -0.0211(5) 0.0145(6) 0.0040(6)
O1 0.0637(14) 0.0287(14) 0.0493(13) -0.0065(12) -0.0102(11) -0.0002(12)
O2 0.0485(12) 0.0296(14) 0.0523(13) -0.0008(11) -0.0060(10) 0.0041(12)
O3 0.0491(13) 0.0330(14) 0.0660(15) 0.0001(11) -0.0159(11) 0.0012(13)
O4 0.0465(11) 0.0192(12) 0.0479(12) 0.0012(10) 0.0163(10) -0.0007(11)
O5 0.0455(11) 0.0198(12) 0.0528(13) -0.0056(10) 0.0143(10) -0.0036(11)
O6 0.0399(11) 0.0360(14) 0.0535(13) -0.0074(11) 0.0121(10) 0.0018(12)
O1W 0.0600(15) 0.0416(16) 0.0490(13) 0.0065(13) 0.0161(11) 0.0002(13)
O2W 0.0533(13) 0.0359(15) 0.0495(13) 0.0035(13) -0.0031(11) -0.0039(12)
O3W 0.109(2) 0.0463(18) 0.0554(16) -0.0093(19) 0.0159(15) -0.0003(15)

loop_
_atom_type_symbol
_atom_type_description
_atom_type_scat_dispersion_real
_atom_type_scat_dispersion_imag
_atom_type_scat_source
C C 0.0033 0.0016 'International Tables Vol C Tables 4.2.6.8 and 6.1.1.4'
H H 0.0000 0.0000 'International Tables Vol C Tables 4.2.6.8 and 6.1.1.4'
Ca Ca 0.2262 0.3064 'International Tables Vol C Tables 4.2.6.8 and 6.1.1.4'
Cl Cl 0.1484 0.1585 'International Tables Vol C Tables 4.2.6.8 and 6.1.1.4'
O O 0.0106 0.0060 'International Tables Vol C Tables 4.2.6.8 and 6.1.1.4'

loop_
_geom_angle_atom_site_label_1
_geom_angle_atom_site_label_2
_geom_angle_atom_site_label_3
_geom_angle_site_symmetry_1
_geom_angle_site_symmetry_3
_geom_angle
O1 C1 O2 . . 123.5(3)
O1 C1 C2 . . 115.6(3)
O2 C1 C2 . . 120.9(3)
O3 C2 C1 . . 110.2(3)
O3 C2 H2A . . 109.6
C1 C2 H2A . . 109.6
O3 C2 H2B . . 109.6
C1 C2 H2B . . 109.6
H2A C2 H2B . . 108.1
O3 C3 C8 . . 126.0(3)
O3 C3 C4 . . 115.7(3)
C8 C3 C4 . . 118.3(3)
C5 C4 C3 . . 121.4(4)
C5 C4 Cl1 . . 119.9(3)
C3 C4 Cl1 . . 118.7(3)
C4 C5 C6 . . 118.9(4)
C4 C5 H5 . . 120.6
C6 C5 H5 . . 120.6
C5 C6 C7 . . 120.9(3)
C5 C6 Cl2 . . 119.0(4)
C7 C6 Cl2 . . 120.1(3)
C8 C7 C6 . . 119.8(4)
C8 C7 H7 . . 120.1
C6 C7 H7 . . 120.1
C7 C8 C3 . . 120.7(4)
C7 C8 H8 . . 119.7
C3 C8 H8 . . 119.7
O6 C9 C10 . . 125.0(3)
O6 C9 C14 . . 116.4(3)
C10 C9 C14 . . 118.6(3)
C9 C10 C11 . . 120.6(4)
C9 C10 H10 . . 119.7
C11 C10 H10 . . 119.7
C12 C11 C10 . . 119.6(4)
C12 C11 H11 . . 120.2
C10 C11 H11 . . 120.2
C11 C12 C13 . . 121.1(4)
C11 C12 Cl3 . . 120.2(4)
C13 C12 Cl3 . . 118.7(3)
C14 C13 C12 . . 119.0(4)
C14 C13 H13 . . 120.5
C12 C13 H13 . . 120.5
C13 C14 C9 . . 121.0(4)
C13 C14 Cl4 . . 119.4(3)
C9 C14 Cl4 . . 119.6(3)
O6 C15 C16 . . 111.8(2)
O6 C15 H15A . . 109.3
C16 C15 H15A . . 109.3
O6 C15 H15B . . 109.3
C16 C15 H15B . . 109.3
H15A C15 H15B . . 107.9
O5 C16 O4 . . 122.7(3)
O5 C16 C15 . . 118.6(3)
O4 C16 C15 . . 118.7(3)
O5 C16 Ca1 . 2 61.88(15)
O4 C16 Ca1 . 2 60.85(14)
C15 C16 Ca1 . 2 177.18(19)
O5 Ca1 O1W 1_545 . 86.07(8)
O5 Ca1 O2W 1_545 . 78.00(8)
O1W Ca1 O2W . . 98.71(9)
O5 Ca1 O4 1_545 . 150.41(8)
O1W Ca1 O4 . . 84.21(8)
O2W Ca1 O4 . . 75.96(8)
O5 Ca1 O1 1_545 . 76.38(8)
O1W Ca1 O1 . . 88.67(8)
O2W Ca1 O1 . . 152.75(8)
O4 Ca1 O1 . . 131.10(8)
O5 Ca1 O4 1_545 2_545 71.29(7)
O1W Ca1 O4 . 2_545 155.21(8)
O2W Ca1 O4 . 2_545 86.63(8)
O4 Ca1 O4 . 2_545 120.50(6)
O1 Ca1 O4 . 2_545 76.53(8)
O5 Ca1 O2 1_545 . 128.21(8)
O1W Ca1 O2 . . 88.91(8)
O2W Ca1 O2 . . 153.37(8)
O4 Ca1 O2 . . 79.51(7)
O1 Ca1 O2 . . 51.97(7)
O4 Ca1 O2 2_545 . 97.10(7)
O5 Ca1 O5 1_545 2_545 120.33(6)
O1W Ca1 O5 . 2_545 153.23(8)
O2W Ca1 O5 . 2_545 83.90(8)
O4 Ca1 O5 . 2_545 70.50(7)
O1 Ca1 O5 . 2_545 101.18(8)
O4 Ca1 O5 2_545 2_545 51.11(7)
O2 Ca1 O5 . 2_545 78.24(7)
O5 Ca1 C16 1_545 2_545 96.11(8)
O1W Ca1 C16 . 2_545 175.59(8)
O2W Ca1 C16 . 2_545 85.51(8)
O4 Ca1 C16 . 2_545 95.63(8)
O1 Ca1 C16 . 2_545 88.12(8)
O4 Ca1 C16 2_545 2_545 25.61(7)
O2 Ca1 C16 . 2_545 86.73(8)
O5 Ca1 C16 2_545 2_545 25.52(7)
O5 Ca1 Ca1 1_545 2_545 36.91(5)
O1W Ca1 Ca1 . 2_545 122.70(6)
O2W Ca1 Ca1 . 2_545 78.57(6)
O4 Ca1 Ca1 . 2_545 145.47(6)
O1 Ca1 Ca1 . 2_545 75.42(6)
O4 Ca1 Ca1 2_545 2_545 34.50(5)
O2 Ca1 Ca1 . 2_545 118.48(6)
O5 Ca1 Ca1 2_545 2_545 84.01(5)
C16 Ca1 Ca1 2_545 2_545 59.25(7)
O5 Ca1 Ca1 1_545 2 148.24(6)
O1W Ca1 Ca1 . 2 119.82(6)
O2W Ca1 Ca1 . 2 79.94(6)
O4 Ca1 Ca1 . 2 36.54(5)
O1 Ca1 Ca1 . 2 118.95(6)
O4 Ca1 Ca1 2_545 2 84.92(5)
O2 Ca1 Ca1 . 2 74.18(5)
O5 Ca1 Ca1 2_545 2 34.07(5)
C16 Ca1 Ca1 2_545 2 59.49(7)
Ca1 Ca1 Ca1 2_545 2 115.95(3)
C1 O1 Ca1 . . 93.37(19)
C1 O2 Ca1 . . 90.98(19)
C3 O3 C2 . . 117.1(3)
C16 O4 Ca1 . . 150.93(19)
C16 O4 Ca1 . 2 93.54(17)
Ca1 O4 Ca1 . 2 108.96(8)
C16 O5 Ca1 . 1_565 157.43(19)
C16 O5 Ca1 . 2 92.60(17)
Ca1 O5 Ca1 1_565 2 109.02(8)
C9 O6 C15 . . 116.8(3)
Ca1 O1W H2W . . 112(3)
Ca1 O1W H1W . . 117(3)
H2W O1W H1W . . 103.9(16)
Ca1 O2W H3W . . 114(3)
Ca1 O2W H4W . . 116(3)
H3W O2W H4W . . 103.2(16)
H5W O3W H6W . . 109.8(17)

loop_
_geom_bond_atom_site_label_1
_geom_bond_atom_site_label_2
_geom_bond_site_symmetry_2
_geom_bond_distance
C1 O1 . 1.248(4)
C1 O2 . 1.250(4)
C1 C2 . 1.512(4)
C2 O3 . 1.417(4)
C2 H2A . 0.9700
C2 H2B . 0.9700
C3 O3 . 1.367(4)
C3 C8 . 1.382(5)
C3 C4 . 1.387(5)
C4 C5 . 1.370(5)
C4 Cl1 . 1.732(4)
C5 C6 . 1.370(6)
C5 H5 . 0.9300
C6 C7 . 1.373(6)
C6 Cl2 . 1.745(4)
C7 C8 . 1.367(5)
C7 H7 . 0.9300
C8 H8 . 0.9300
C9 O6 . 1.372(4)
C9 C10 . 1.379(5)
C9 C14 . 1.392(5)
C10 C11 . 1.386(5)
C10 H10 . 0.9300
C11 C12 . 1.364(6)
C11 H11 . 0.9300
C12 C13 . 1.379(6)
C12 Cl3 . 1.739(4)
C13 C14 . 1.379(5)
C13 H13 . 0.9300
C14 Cl4 . 1.732(4)
C15 O6 . 1.424(4)
C15 C16 . 1.520(4)
C15 H15A . 0.9700
C15 H15B . 0.9700
C16 O5 . 1.246(3)
C16 O4 . 1.251(3)
C16 Ca1 2 2.888(3)
Ca1 O5 1_545 2.379(2)
Ca1 O1W . 2.397(2)
Ca1 O2W . 2.398(2)
Ca1 O4 . 2.405(2)
Ca1 O1 . 2.485(2)
Ca1 O4 2_545 2.527(2)
Ca1 O2 . 2.536(2)
Ca1 O5 2_545 2.550(2)
Ca1 C16 2_545 2.888(3)
Ca1 Ca1 2_545 4.0148(6)
Ca1 Ca1 2 4.0148(6)
O4 Ca1 2 2.527(2)
O5 Ca1 1_565 2.379(2)
O5 Ca1 2 2.550(2)
O1W H2W . 0.818(10)
O1W H1W . 0.823(10)
O2W H3W . 0.822(10)
O2W H4W . 0.823(10)
O3W H5W . 0.850(10)
O3W H6W . 0.848(10)

loop_
_geom_hbond_atom_site_label_D
_geom_hbond_atom_site_label_H
_geom_hbond_atom_site_label_A
_geom_hbond_site_symmetry_A
_geom_hbond_distance_DH
_geom_hbond_distance_HA
_geom_hbond_distance_DA
_geom_hbond_angle_DHA
O3W H6W O2 1_545 0.848(10) 2.176(14) 3.013(4) 169(3)
O2W H4W O2 2_545 0.823(10) 2.079(16) 2.866(3) 160(4)
O2W H3W O1 2 0.822(10) 2.205(18) 2.986(4) 159(4)
O1W H1W O3W 3_566 0.823(10) 1.927(11) 2.745(4) 173(4)
O3W H5W O1 . 0.850(10) 1.986(12) 2.830(4) 172(5)
O1W H2W Cl4 . 0.818(10) 2.88(2) 3.530(3) 138(3)
O1W H2W O6 . 0.818(10) 2.20(2) 2.938(3) 150(4)
